data_7018088
loop_
_publ_author_name
'Pei, Wen-Bo'
'Wu, Jian-Sheng'
'Ren, Xiao-Ming'
'Tian, Zheng-Fang'
'Xie, Jingli'

_publ_section_title
;
 Observation of metal ion dependent packing structures and magnetic
 behaviors of metal-bis-1, 2-dithiolene complexes.
;
_journal_issue 9
_journal_name_full 'Dalton transactions (Cambridge, England : 2003)'
_journal_page_first 2667
_journal_page_last 2676
_journal_paper_doi 10.1039/c1dt11477h
_journal_volume 41
_journal_year 2012
_chemical_formula_sum 'C20 H11 Br F N6 Pd S4'
_chemical_formula_weight 668.90
_chemical_name_systematic
;
?
;
_space_group_IT_number 2
_symmetry_cell_setting triclinic
_symmetry_space_group_name_Hall '-P 1'
_symmetry_space_group_name_H-M 'P -1'
_atom_sites_solution_hydrogens geom
_atom_sites_solution_primary direct
_atom_sites_solution_secondary difmap
_audit_creation_method SHELXL-97
_cell_angle_alpha 68.52(3)
_cell_angle_beta 85.10(3)
_cell_angle_gamma 87.31(3)
_cell_formula_units_Z 2
_cell_length_a 7.5200(15)
_cell_length_b 11.804(2)
_cell_length_c 14.435(3)
_cell_measurement_reflns_used 4295
_cell_measurement_temperature 293(2)
_cell_measurement_theta_max 13
_cell_measurement_theta_min 10
_cell_volume 1187.8(5)
_computing_cell_refinement 'CAD4 EXPRESS'
_computing_data_collection 'CAD4 EXPRESS(Enraf-Nonius,1994)'
_computing_data_reduction 'XCAD4(Harms & Wocadlo,1995)'
_computing_structure_refinement 'SHELXL-97 (Sheldrick, 1997)'
_computing_structure_solution 'SHELXS-97 (Sheldrick, 1990)'
_diffrn_ambient_temperature 293(2)
_diffrn_measured_fraction_theta_full 1.000
_diffrn_measured_fraction_theta_max 1.000
_diffrn_measurement_device_type 'Nonius cad4'
_diffrn_measurement_method \w/2\q
_diffrn_radiation_monochromator graphite
_diffrn_radiation_source 'fine-focus sealed tube'
_diffrn_radiation_type MoK\a
_diffrn_radiation_wavelength 0.71073
_diffrn_reflns_av_R_equivalents 0.0299
_diffrn_reflns_av_sigmaI/netI 0.0528
_diffrn_reflns_limit_h_max 9
_diffrn_reflns_limit_h_min 0
_diffrn_reflns_limit_k_max 14
_diffrn_reflns_limit_k_min -14
_diffrn_reflns_limit_l_max 17
_diffrn_reflns_limit_l_min -17
_diffrn_reflns_number 4654
_diffrn_reflns_theta_full 25.26
_diffrn_reflns_theta_max 25.26
_diffrn_reflns_theta_min 1.52
_diffrn_standards_decay_% 1
_diffrn_standards_interval_count 200
_diffrn_standards_interval_time 2h
_diffrn_standards_number 3
_exptl_absorpt_coefficient_mu 2.845
_exptl_absorpt_correction_T_max 0.7640
_exptl_absorpt_correction_T_min 0.6000
_exptl_absorpt_correction_type psi-scan
_exptl_crystal_colour Rod
_exptl_crystal_density_diffrn 1.870
_exptl_crystal_density_method 'not measured'
_exptl_crystal_description Purple
_exptl_crystal_F_000 654
_exptl_crystal_size_max 0.20
_exptl_crystal_size_mid 0.10
_exptl_crystal_size_min 0.10
_refine_diff_density_max 0.447
_refine_diff_density_min -1.013
_refine_diff_density_rms 0.102
_refine_ls_extinction_method none
_refine_ls_goodness_of_fit_ref 0.923
_refine_ls_hydrogen_treatment constr
_refine_ls_matrix_type full
_refine_ls_number_parameters 298
_refine_ls_number_reflns 4295
_refine_ls_number_restraints 0
_refine_ls_restrained_S_all 0.923
_refine_ls_R_factor_all 0.0733
_refine_ls_R_factor_gt 0.0447
_refine_ls_shift/su_max 0.000
_refine_ls_shift/su_mean 0.000
_refine_ls_structure_factor_coef Fsqd
_refine_ls_weighting_details 'calc w=1/[\s^2^(Fo^2^)+(0.0660P)^2^+1.4324P] where P=(Fo^2^+2Fc^2^)/3'
_refine_ls_weighting_scheme calc
_refine_ls_wR_factor_gt 0.1024
_refine_ls_wR_factor_ref 0.1178
_reflns_number_gt 3112
_reflns_number_total 4295
_reflns_threshold_expression >2sigma(I)
_cod_data_source_file c1dt11477h.txt
_cod_data_source_block x
_cod_depositor_comments
;
The following automatic conversions were performed:

'_symmetry_cell_setting' value 'Triclinic' changed to 'triclinic'
according to /home/saulius/struct/CIF-dictionaries/cif_core.dic
dictionary named 'cif_core.dic' version 2.4.1 from 2010-06-29.

Automatic conversion script
Id: cif_fix_values 1715 2011-07-08 13:25:40Z adriana 
;
_cod_original_cell_volume 1187.8(4)
_cod_original_sg_symbol_H-M P-1
_cod_database_code 7018088

loop_
_symmetry_equiv_pos_as_xyz
'x, y, z'
'-x, -y, -z'

loop_
_atom_site_label
_atom_site_type_symbol
_atom_site_fract_x
_atom_site_fract_y
_atom_site_fract_z
_atom_site_U_iso_or_equiv
_atom_site_adp_type
_atom_site_occupancy
_atom_site_symmetry_multiplicity
_atom_site_calc_flag
_atom_site_refinement_flags
Pd Pd 0.21881(6) 0.95510(4) 0.50526(3) 0.03511(15) Uani 1 1 d .
S1 S 0.2779(2) 1.05194(15) 0.33886(11) 0.0452(4) Uani 1 1 d .
S2 S 0.2893(2) 1.12580(14) 0.53081(11) 0.0415(4) Uani 1 1 d .
S3 S 0.1510(2) 0.78452(14) 0.47813(11) 0.0425(4) Uani 1 1 d .
S4 S 0.1668(2) 0.85588(14) 0.67254(11) 0.0424(4) Uani 1 1 d .
Br1 Br -0.08443(11) -0.17228(7) 0.94855(7) 0.0797(3) Uani 1 1 d .
F1 F 0.5314(5) 0.0350(4) 0.8560(3) 0.0736(12) Uani 1 1 d .
N1 N 0.4655(8) 1.3367(5) 0.1568(4) 0.0653(17) Uani 1 1 d .
N2 N 0.4600(9) 1.4344(6) 0.3953(5) 0.0740(19) Uani 1 1 d .
N3 N 0.0524(9) 0.4587(6) 0.6214(5) 0.0681(17) Uani 1 1 d .
N4 N 0.0758(8) 0.5474(5) 0.8562(4) 0.0610(16) Uani 1 1 d .
N5 N 0.5028(6) 0.2996(4) 0.7745(3) 0.0392(11) Uani 1 1 d .
N6 N 0.7317(7) 0.4079(5) 0.9747(4) 0.0515(14) Uani 1 1 d .
H6A H 0.8448 0.4192 0.9697 0.062 Uiso 1 1 calc R
H6B H 0.6661 0.4168 1.0235 0.062 Uiso 1 1 calc R
C1 C 0.4123(8) 1.2725(6) 0.2340(5) 0.0487(16) Uani 1 1 d .
C2 C 0.3489(7) 1.1909(5) 0.3306(4) 0.0405(14) Uani 1 1 d .
C4 C 0.4126(9) 1.3412(6) 0.4025(5) 0.0512(16) Uani 1 1 d .
C3 C 0.3516(7) 1.2238(5) 0.4134(4) 0.0386(13) Uani 1 1 d .
C5 C 0.0812(9) 0.5570(6) 0.6088(4) 0.0485(16) Uani 1 1 d .
C6 C 0.1165(7) 0.6800(5) 0.5974(4) 0.0391(14) Uani 1 1 d .
C8 C 0.0961(8) 0.6199(6) 0.7783(5) 0.0442(15) Uani 1 1 d .
C7 C 0.1223(7) 0.7113(5) 0.6794(4) 0.0386(13) Uani 1 1 d .
C9 C 0.6770(8) 0.3242(6) 0.7628(4) 0.0451(15) Uani 1 1 d .
H9A H 0.7450 0.3154 0.7089 0.054 Uiso 1 1 calc R
C10 C 0.7562(8) 0.3608(6) 0.8259(4) 0.0465(15) Uani 1 1 d .
H10A H 0.8780 0.3759 0.8157 0.056 Uiso 1 1 calc R
C11 C 0.6585(8) 0.3769(5) 0.9073(4) 0.0385(13) Uani 1 1 d .
C12 C 0.4722(8) 0.3567(6) 0.9154(5) 0.0507(16) Uani 1 1 d .
H12A H 0.3997 0.3683 0.9669 0.061 Uiso 1 1 calc R
C13 C 0.4012(8) 0.3210(6) 0.8488(5) 0.0496(16) Uani 1 1 d .
H13A H 0.2785 0.3105 0.8537 0.060 Uiso 1 1 calc R
C14 C 0.4197(8) 0.2505(6) 0.7084(4) 0.0443(15) Uani 1 1 d .
H14A H 0.5123 0.2217 0.6710 0.053 Uiso 1 1 calc R
H14B H 0.3526 0.3149 0.6612 0.053 Uiso 1 1 calc R
C15 C 0.2968(7) 0.1472(5) 0.7672(4) 0.0363(13) Uani 1 1 d .
C16 C 0.3551(8) 0.0442(6) 0.8381(5) 0.0474(15) Uani 1 1 d .
C17 C 0.2493(9) -0.0524(6) 0.8932(5) 0.0553(17) Uani 1 1 d .
H17A H 0.2966 -0.1223 0.9396 0.066 Uiso 1 1 calc R
C18 C 0.0708(8) -0.0422(6) 0.8772(5) 0.0473(15) Uani 1 1 d .
C19 C 0.0037(8) 0.0589(6) 0.8075(5) 0.0472(15) Uani 1 1 d .
H19A H -0.1171 0.0644 0.7968 0.057 Uiso 1 1 calc R
C20 C 0.1151(7) 0.1537(5) 0.7524(4) 0.0410(14) Uani 1 1 d .
H20A H 0.0684 0.2227 0.7048 0.049 Uiso 1 1 calc R

loop_
_atom_site_aniso_label
_atom_site_aniso_U_11
_atom_site_aniso_U_22
_atom_site_aniso_U_33
_atom_site_aniso_U_23
_atom_site_aniso_U_13
_atom_site_aniso_U_12
Pd 0.0291(2) 0.0389(3) 0.0348(3) -0.01070(19) 0.00063(17) -0.00413(18)
S1 0.0495(9) 0.0489(9) 0.0365(8) -0.0149(7) 0.0026(7) -0.0100(7)
S2 0.0400(8) 0.0464(9) 0.0378(8) -0.0148(7) 0.0007(6) -0.0091(7)
S3 0.0490(9) 0.0425(9) 0.0357(8) -0.0138(7) -0.0002(7) -0.0064(7)
S4 0.0451(9) 0.0442(9) 0.0369(8) -0.0130(7) -0.0009(7) -0.0082(7)
Br1 0.0692(5) 0.0614(5) 0.0920(6) -0.0082(4) 0.0089(4) -0.0295(4)
F1 0.034(2) 0.076(3) 0.098(3) -0.015(2) -0.014(2) -0.0010(19)
N1 0.074(4) 0.067(4) 0.042(3) -0.005(3) 0.009(3) -0.020(3)
N2 0.073(4) 0.057(4) 0.086(5) -0.015(4) -0.014(4) -0.016(3)
N3 0.081(4) 0.049(4) 0.073(4) -0.021(3) 0.001(3) -0.019(3)
N4 0.066(4) 0.066(4) 0.041(3) -0.005(3) -0.007(3) -0.026(3)
N5 0.028(2) 0.046(3) 0.046(3) -0.020(2) 0.002(2) -0.011(2)
N6 0.044(3) 0.069(4) 0.045(3) -0.024(3) 0.001(2) -0.018(3)
C1 0.047(4) 0.053(4) 0.046(4) -0.017(3) -0.004(3) -0.005(3)
C2 0.030(3) 0.044(3) 0.040(3) -0.007(3) 0.000(3) -0.002(3)
C4 0.044(4) 0.052(4) 0.050(4) -0.009(3) -0.005(3) -0.007(3)
C3 0.031(3) 0.035(3) 0.046(3) -0.010(3) 0.000(3) -0.005(2)
C5 0.055(4) 0.045(4) 0.041(4) -0.012(3) 0.005(3) -0.010(3)
C6 0.032(3) 0.039(3) 0.043(3) -0.010(3) -0.003(3) -0.001(3)
C8 0.037(3) 0.050(4) 0.048(4) -0.019(3) -0.006(3) -0.010(3)
C7 0.036(3) 0.041(3) 0.035(3) -0.007(3) -0.005(2) -0.004(3)
C9 0.036(3) 0.055(4) 0.042(3) -0.017(3) 0.009(3) -0.009(3)
C10 0.030(3) 0.062(4) 0.046(4) -0.016(3) 0.001(3) -0.012(3)
C11 0.039(3) 0.035(3) 0.036(3) -0.006(3) -0.001(3) -0.008(3)
C12 0.037(3) 0.062(4) 0.060(4) -0.033(3) 0.015(3) -0.012(3)
C13 0.036(3) 0.065(4) 0.056(4) -0.032(3) 0.011(3) -0.017(3)
C14 0.039(3) 0.055(4) 0.040(3) -0.019(3) 0.002(3) -0.010(3)
C15 0.028(3) 0.052(4) 0.036(3) -0.025(3) 0.002(2) -0.011(3)
C16 0.036(3) 0.055(4) 0.055(4) -0.022(3) -0.009(3) -0.001(3)
C17 0.053(4) 0.043(4) 0.060(4) -0.006(3) -0.002(3) -0.004(3)
C18 0.042(4) 0.043(4) 0.058(4) -0.020(3) 0.006(3) -0.015(3)
C19 0.032(3) 0.053(4) 0.060(4) -0.022(3) -0.011(3) -0.004(3)
C20 0.035(3) 0.047(4) 0.041(3) -0.014(3) -0.006(3) -0.003(3)

loop_
_atom_type_symbol
_atom_type_description
_atom_type_scat_dispersion_real
_atom_type_scat_dispersion_imag
_atom_type_scat_source
C C 0.0033 0.0016 'International Tables Vol C Tables 4.2.6.8 and 6.1.1.4'
H H 0.0000 0.0000 'International Tables Vol C Tables 4.2.6.8 and 6.1.1.4'
N N 0.0061 0.0033 'International Tables Vol C Tables 4.2.6.8 and 6.1.1.4'
F F 0.0171 0.0103 'International Tables Vol C Tables 4.2.6.8 and 6.1.1.4'
S S 0.1246 0.1234 'International Tables Vol C Tables 4.2.6.8 and 6.1.1.4'
Br Br -0.2901 2.4595 'International Tables Vol C Tables 4.2.6.8 and 6.1.1.4'
Pd Pd -0.9988 1.0072 'International Tables Vol C Tables 4.2.6.8 and 6.1.1.4'

loop_
_geom_angle_atom_site_label_1
_geom_angle_atom_site_label_2
_geom_angle_atom_site_label_3
_geom_angle
S1 Pd S2 89.89(6)
S1 Pd S4 178.52(6)
S2 Pd S4 90.25(6)
S1 Pd S3 89.55(6)
S2 Pd S3 179.29(6)
S4 Pd S3 90.30(6)
C2 S1 Pd 102.8(2)
C3 S2 Pd 103.0(2)
C6 S3 Pd 102.4(2)
C7 S4 Pd 101.7(2)
C9 N5 C13 118.8(5)
C9 N5 C14 121.6(5)
C13 N5 C14 119.6(5)
C11 N6 H6A 120.0
C11 N6 H6B 120.0
H6A N6 H6B 120.0
N1 C1 C2 178.9(8)
C3 C2 C1 120.4(6)
C3 C2 S1 122.4(4)
C1 C2 S1 117.1(5)
N2 C4 C3 178.9(8)
C2 C3 C4 120.2(5)
C2 C3 S2 121.9(4)
C4 C3 S2 117.9(5)
N3 C5 C6 177.6(7)
C7 C6 C5 120.4(5)
C7 C6 S3 121.9(5)
C5 C6 S3 117.6(5)
N4 C8 C7 179.7(8)
C6 C7 C8 120.0(5)
C6 C7 S4 123.4(4)
C8 C7 S4 116.5(4)
C10 C9 N5 122.2(6)
C10 C9 H9A 118.9
N5 C9 H9A 118.9
C9 C10 C11 120.8(5)
C9 C10 H10A 119.6
C11 C10 H10A 119.6
N6 C11 C10 123.4(5)
N6 C11 C12 120.5(6)
C10 C11 C12 116.1(5)
C13 C12 C11 119.8(6)
C13 C12 H12A 120.1
C11 C12 H12A 120.1
C12 C13 N5 122.0(6)
C12 C13 H13A 119.0
N5 C13 H13A 119.0
N5 C14 C15 111.4(5)
N5 C14 H14A 109.3
C15 C14 H14A 109.3
N5 C14 H14B 109.3
C15 C14 H14B 109.3
H14A C14 H14B 108.0
C16 C15 C20 116.2(5)
C16 C15 C14 122.2(5)
C20 C15 C14 121.5(5)
C15 C16 F1 118.1(5)
C15 C16 C17 124.5(6)
F1 C16 C17 117.3(6)
C16 C17 C18 117.5(6)
C16 C17 H17A 121.2
C18 C17 H17A 121.2
C19 C18 C17 120.8(6)
C19 C18 Br1 118.8(5)
C17 C18 Br1 120.3(5)
C18 C19 C20 119.9(6)
C18 C19 H19A 120.0
C20 C19 H19A 120.0
C19 C20 C15 121.0(6)
C19 C20 H20A 119.5
C15 C20 H20A 119.5

loop_
_geom_bond_atom_site_label_1
_geom_bond_atom_site_label_2
_geom_bond_distance
Pd S1 2.2645(17)
Pd S2 2.2704(17)
Pd S4 2.2729(17)
Pd S3 2.2750(17)
S1 C2 1.709(6)
S2 C3 1.706(6)
S3 C6 1.718(6)
S4 C7 1.720(6)
Br1 C18 1.894(6)
F1 C16 1.364(7)
N1 C1 1.145(8)
N2 C4 1.138(8)
N3 C5 1.136(8)
N4 C8 1.139(8)
N5 C9 1.338(7)
N5 C13 1.356(7)
N5 C14 1.475(7)
N6 C11 1.325(7)
N6 H6A 0.8600
N6 H6B 0.8600
C1 C2 1.429(8)
C2 C3 1.387(8)
C4 C3 1.430(9)
C5 C6 1.435(9)
C6 C7 1.367(8)
C8 C7 1.443(8)
C9 C10 1.333(8)
C9 H9A 0.9300
C10 C11 1.400(8)
C10 H10A 0.9300
C11 C12 1.420(8)
C12 C13 1.339(8)
C12 H12A 0.9300
C13 H13A 0.9300
C14 C15 1.508(8)
C14 H14A 0.9700
C14 H14B 0.9700
C15 C16 1.354(8)
C15 C20 1.394(8)
C16 C17 1.371(8)
C17 C18 1.374(9)
C17 H17A 0.9300
C18 C19 1.357(9)
C19 C20 1.381(8)
C19 H19A 0.9300
C20 H20A 0.9300

loop_
_geom_torsion_atom_site_label_1
_geom_torsion_atom_site_label_2
_geom_torsion_atom_site_label_3
_geom_torsion_atom_site_label_4
_geom_torsion
S2 Pd S1 C2 2.6(2)
S4 Pd S1 C2 -92(2)
S3 Pd S1 C2 -177.0(2)
S1 Pd S2 C3 -2.0(2)
S4 Pd S2 C3 176.6(2)
S3 Pd S2 C3 36(5)
S1 Pd S3 C6 174.5(2)
S2 Pd S3 C6 136(5)
S4 Pd S3 C6 -4.0(2)
S1 Pd S4 C7 -81(2)
S2 Pd S4 C7 -175.9(2)
S3 Pd S4 C7 3.7(2)
N1 C1 C2 C3 103(41)
N1 C1 C2 S1 -75(41)
Pd S1 C2 C3 -3.1(5)
Pd S1 C2 C1 174.9(4)
C1 C2 C3 C4 2.0(9)
S1 C2 C3 C4 179.9(4)
C1 C2 C3 S2 -176.2(5)
S1 C2 C3 S2 1.7(7)
N2 C4 C3 C2 165(40)
N2 C4 C3 S2 -16(40)
Pd S2 C3 C2 0.7(5)
Pd S2 C3 C4 -177.5(4)
N3 C5 C6 C7 4(18)
N3 C5 C6 S3 -176(100)
Pd S3 C6 C7 3.8(5)
Pd S3 C6 C5 -176.1(4)
C5 C6 C7 C8 1.2(9)
S3 C6 C7 C8 -178.7(4)
C5 C6 C7 S4 179.0(5)
S3 C6 C7 S4 -0.8(8)
N4 C8 C7 C6 31(100)
N4 C8 C7 S4 -147(100)
Pd S4 C7 C6 -2.6(5)
Pd S4 C7 C8 175.3(4)
C13 N5 C9 C10 4.8(9)
C14 N5 C9 C10 -175.4(6)
N5 C9 C10 C11 -0.9(10)
C9 C10 C11 N6 176.9(6)
C9 C10 C11 C12 -2.4(9)
N6 C11 C12 C13 -177.5(6)
C10 C11 C12 C13 1.8(9)
C11 C12 C13 N5 2.0(10)
C9 N5 C13 C12 -5.4(10)
C14 N5 C13 C12 174.9(6)
C9 N5 C14 C15 135.2(6)
C13 N5 C14 C15 -45.0(7)
N5 C14 C15 C16 -59.7(7)
N5 C14 C15 C20 119.2(6)
C20 C15 C16 F1 -178.9(5)
C14 C15 C16 F1 0.0(9)
C20 C15 C16 C17 1.4(10)
C14 C15 C16 C17 -179.6(6)
C15 C16 C17 C18 -2.1(11)
F1 C16 C17 C18 178.3(6)
C16 C17 C18 C19 1.7(10)
C16 C17 C18 Br1 179.0(5)
C17 C18 C19 C20 -0.8(10)
Br1 C18 C19 C20 -178.2(5)
C18 C19 C20 C15 0.1(9)
C16 C15 C20 C19 -0.4(9)
C14 C15 C20 C19 -179.3(5)
